data_7238042
loop_
_publ_author_name
'Yan, Peng'
'Yang, Jucai'
'Hao, Xiangying'
'Chen, Zhisheng'
'Shen, Guanhua'
'Zhao, Yanhua'
'Ma, Deyun'
'Zhu, Jiaxin'

_publ_section_title
;
 A microporous zinc--organic framework with Lewis basic pyridyl sites for
 highly selective C2H2/CH4 and C2H2/CO2 gas separation
;
_journal_issue 2
_journal_name_full CrystEngComm
_journal_page_first 275
_journal_page_last 282
_journal_paper_doi 10.1039/C9CE01481K
_journal_volume 22
_journal_year 2020
_chemical_formula_moiety '0.5(C102 H66 N10 O24 Zn6)'
_chemical_formula_sum 'C51 H33 N5 O12 Zn3'
_chemical_formula_weight 1103.99
_space_group_crystal_system orthorhombic
_space_group_IT_number 60
_space_group_name_Hall '-P 2n 2ab'
_space_group_name_H-M_alt 'P b c n'
_atom_sites_solution_hydrogens geom
_audit_creation_date 2017-12-26
_audit_creation_method
;
Olex2 1.2-alpha
(compiled 2017.12.08 svn.r3473 for OlexSys, GUI svn.r5433)
;
_audit_update_record
;
2019-09-20 deposited with the CCDC.	2019-11-22 downloaded from the CCDC.
;
_cell_angle_alpha 90
_cell_angle_beta 90
_cell_angle_gamma 90
_cell_formula_units_Z 4
_cell_length_a 14.3343(12)
_cell_length_b 25.123(2)
_cell_length_c 18.1924(14)
_cell_measurement_reflns_used 2512
_cell_measurement_temperature 296.15
_cell_measurement_theta_max 21.715
_cell_measurement_theta_min 2.429
_cell_volume 6551.5(9)
_computing_cell_refinement 'SAINT V8.32B (?, 2016)'
_computing_data_reduction 'SAINT V8.32B (?, 2016)'
_computing_molecular_graphics 'Olex2 (Dolomanov et al., 2009)'
_computing_publication_material 'Olex2 (Dolomanov et al., 2009)'
_computing_structure_refinement 'ShelXL (Sheldrick, 2015)'
_diffrn_ambient_temperature 296.15
_diffrn_measured_fraction_theta_full 1.000
_diffrn_measured_fraction_theta_max 0.997
_diffrn_measurement_device_type 'Bruker APEX-II CCD'
_diffrn_measurement_method '\f and \w scans'
_diffrn_radiation_type MoK\a
_diffrn_radiation_wavelength 0.71073
_diffrn_reflns_av_R_equivalents 0.1790
_diffrn_reflns_av_unetI/netI 0.1524
_diffrn_reflns_Laue_measured_fraction_full 1.000
_diffrn_reflns_Laue_measured_fraction_max 0.997
_diffrn_reflns_limit_h_max 6
_diffrn_reflns_limit_h_min -18
_diffrn_reflns_limit_k_max 32
_diffrn_reflns_limit_k_min -31
_diffrn_reflns_limit_l_max 22
_diffrn_reflns_limit_l_min -23
_diffrn_reflns_number 33327
_diffrn_reflns_point_group_measured_fraction_full 1.000
_diffrn_reflns_point_group_measured_fraction_max 0.997
_diffrn_reflns_theta_full 25.242
_diffrn_reflns_theta_max 27.517
_diffrn_reflns_theta_min 1.621
_diffrn_standards_number 0
_exptl_absorpt_coefficient_mu 1.140
_exptl_absorpt_correction_type none
_exptl_crystal_colour colourless
_exptl_crystal_colour_primary colourless
_exptl_crystal_density_diffrn 1.119
_exptl_crystal_description block
_exptl_crystal_F_000 2240
_exptl_crystal_size_max 0.25
_exptl_crystal_size_mid 0.18
_exptl_crystal_size_min 0.12
_platon_squeeze_details
;
TITL t         P b c n      R = 0.12
CELL   14.3343   25.1230   18.1924     90.00     90.00     90.00
SPGR Pbcn
# Solvent Accessible Volume =      2615
# Electrons Found in S.A.V. =       610
# Note: Atoms in Void as Cxxx and Qxxx all others
C101 0.215 0.319 0.470 !       5.40 eA-3
C102 0.919 0.688 0.473 !       4.20 eA-3
C103 0.139 0.296 0.486 !       3.81 eA-3
Q104 0.092 0.098 0.185 !       3.03 eA-3
C105 0.252 0.642 0.017 !       2.94 eA-3
C106 0.642 0.503 0.113 !       2.82 eA-3
Q107 0.407 0.684 0.183 !       2.58 eA-3
C108 0.762 0.801 0.111 !       2.55 eA-3
Q109 0.112 0.162 0.320 !       2.39 eA-3
Q110 0.500 0.709 0.316 !       2.36 eA-3
C111 0.174 0.494 0.371 !       1.98 eA-3
C112 0.769 0.461 0.115 !       1.90 eA-3
C113 0.324 0.967 0.378 !       1.86 eA-3
C114 0.594 0.958 0.160 !       1.85 eA-3
C115 0.288 0.297 0.422 !       1.81 eA-3
C116 0.080 0.552 0.872 !       1.54 eA-3
Q117 0.484 0.568 0.187 !       1.48 eA-3
C118 0.524 0.994 0.092 !       1.47 eA-3
C119 0.534 0.997 0.156 !       1.36 eA-3
Q120 0.874 0.107 0.209 !       1.35 eA-3
C121 0.310 0.184 0.030 !       1.35 eA-3
C122 0.643 0.032 0.084 !       1.31 eA-3
C123 0.968 0.481 0.924 !       1.31 eA-3
C124 0.880 0.410 0.140 !       1.29 eA-3
C125 0.949 0.417 0.121 !       1.26 eA-3
Q126 0.455 0.341 0.962 !       1.26 eA-3
Q127 0.534 0.620 0.049 !       1.25 eA-3
C128 0.750 0.157 0.598 !       1.25 eA-3
C129 0.188 0.578 0.904 !       1.24 eA-3
C130 0.665 0.020 0.106 !       1.24 eA-3
C131 0.904 0.522 0.110 !       1.22 eA-3
C132 0.464 0.966 0.349 !       1.20 eA-3
C133 0.920 0.534 0.087 !       1.20 eA-3
C134 0.222 0.391 0.474 !       1.19 eA-3
Q135 0.558 0.676 0.890 !       1.17 eA-3
C136 0.017 0.515 0.376 !       1.16 eA-3
Q137 0.530 0.647 0.801 !       1.15 eA-3
Q138 0.541 0.339 0.403 !       1.15 eA-3
Q139 0.406 0.444 0.313 !       1.15 eA-3
Q140 0.592 0.809 0.312 !       1.14 eA-3
C141 0.213 0.419 0.379 !       1.13 eA-3
C142 0.092 0.504 0.315 !       1.12 eA-3
C143 0.141 0.317 0.415 !       1.10 eA-3
C144 0.687 0.021 0.078 !       1.08 eA-3
C145 0.468 0.978 0.299 !       1.07 eA-3
Q146 0.613 0.521 0.361 !       1.05 eA-3
C147 0.970 0.419 0.097 !       1.05 eA-3
Q148 0.218 0.369 0.766 !       1.03 eA-3
Q149 0.463 0.352 0.910 !       1.03 eA-3
C150 0.421 0.045 0.079 !       1.02 eA-3
Q151 0.262 0.563 0.609 !       1.01 eA-3
C152 0.982 0.492 0.703 !       1.01 eA-3
C153 0.521 0.034 0.060 !       1.00 eA-3
C154 0.990 0.451 0.091 !       1.00 eA-3
Q155 0.660 0.132 0.847 !       0.99 eA-3
C156 0.500 0.977 0.253 !       0.99 eA-3
C157 0.913 0.569 0.467 !       0.99 eA-3
C158 0.060 0.530 0.956 !       0.99 eA-3
C159 0.021 0.529 0.150 !       0.98 eA-3
Q160 0.663 0.792 0.300 !       0.97 eA-3
Q161 0.487 0.364 0.541 !       0.97 eA-3
Q162 0.972 0.093 0.455 !       0.97 eA-3
C163 0.190 0.820 0.453 !       0.96 eA-3
Q164 0.596 0.377 0.653 !       0.96 eA-3
C165 0.936 0.464 0.894 !       0.95 eA-3
C166 0.860 0.287 0.113 !       0.95 eA-3
Q167 0.954 0.187 0.441 !       0.95 eA-3
Q168 0.907 0.769 0.302 !       0.95 eA-3
C169 0.781 0.261 0.035 !       0.94 eA-3
Q170 0.721 0.616 0.435 !       0.93 eA-3
C171 0.265 0.374 0.436 !       0.93 eA-3
Q172 0.341 0.124 0.235 !       0.93 eA-3
C173 0.480 0.036 0.094 !       0.93 eA-3
C174 0.907 0.531 0.047 !       0.93 eA-3
Q175 0.815 0.388 0.155 !       0.92 eA-3
C176 0.487 0.970 0.208 !       0.90 eA-3
C177 0.410 0.008 0.564 !       0.90 eA-3
C178 0.960 0.513 0.856 !       0.90 eA-3
Q179 0.010 0.884 0.419 !       0.90 eA-3
C180 0.237 0.114 0.876 !       0.89 eA-3
Q181 0.126 0.006 0.610 !       0.88 eA-3
C182 0.694 0.897 0.981 !       0.88 eA-3
C183 0.779 0.677 0.648 !       0.87 eA-3
C184 0.489 1.001 0.472 !       0.86 eA-3
Q185 0.153 0.987 0.047 !       0.86 eA-3
C186 0.609 0.008 0.013 !       0.86 eA-3
C187 0.205 0.598 0.876 !       0.85 eA-3
Q188 0.224 0.665 0.328 !       0.84 eA-3
Q189 0.357 0.740 0.467 !       0.84 eA-3
Q190 0.216 0.155 0.347 !       0.84 eA-3
C191 0.480 0.927 0.438 !       0.82 eA-3
Q192 0.568 0.297 0.919 !       0.81 eA-3
Q193 0.863 0.100 0.127 !       0.81 eA-3
Q194 0.892 0.286 0.349 !       0.81 eA-3
C195 0.021 0.467 0.968 !       0.81 eA-3
Q196 0.526 0.569 0.412 !       0.81 eA-3
Q197 1.000 0.195 0.250 !       0.80 eA-3
Q198 0.283 0.848 0.078 !       0.80 eA-3
C199 0.654 0.776 0.063 !       0.80 eA-3
;
_refine_diff_density_max 0.711
_refine_diff_density_min -0.715
_refine_diff_density_rms 0.090
_refine_ls_extinction_method none
_refine_ls_goodness_of_fit_ref 0.800
_refine_ls_hydrogen_treatment constr
_refine_ls_matrix_type full
_refine_ls_number_parameters 385
_refine_ls_number_reflns 7527
_refine_ls_number_restraints 133
_refine_ls_restrained_S_all 0.800
_refine_ls_R_factor_all 0.1159
_refine_ls_R_factor_gt 0.0519
_refine_ls_shift/su_max 0.001
_refine_ls_shift/su_mean 0.000
_refine_ls_structure_factor_coef Fsqd
_refine_ls_weighting_details 'w=1/[\s^2^(Fo^2^)+(0.0370P)^2^] where P=(Fo^2^+2Fc^2^)/3'
_refine_ls_weighting_scheme calc
_refine_ls_wR_factor_gt 0.0984
_refine_ls_wR_factor_ref 0.1145
_reflns_Friedel_coverage 0.000
_reflns_number_gt 3356
_reflns_number_total 7527
_reflns_threshold_expression 'I > 2\s(I)'
_cod_data_source_file c9ce01481k2.cif
_cod_data_source_block mm_sq_s
_cod_depositor_comments
;Adding full bibliography for 7238042.cif.

 Adding full bibliography for 7238042.cif.
;
_cod_database_code 7238042
_shelx_shelxl_version_number 2014/7
_shelx_space_group_comment
;
The symmetry employed for this shelxl refinement is uniquely defined
by the following loop, which should always be used as a source of
symmetry information in preference to the above space-group names.
They are only intended as comments.
;
_olex2_refinement_description
;
1. Fixed Uiso
 At 1.2 times of:
  All C(H) groups, All C(H,H) groups
 At 1.5 times of:
  All C(H,H,H) groups
2. Shared sites
{N3, C18}
3. Restrained distances
 O4A-C13 \\sim C13-O4
 with sigma of 0.02
4. Uiso/Uaniso restraints and constraints
Uanis(N2) \\sim Ueq, Uanis(N2A) \\sim Ueq, Uanis(C3A) \\sim Ueq, Uanis(C3)
\\sim Ueq: with sigma of 0.01 and sigma for terminal atoms of 0.02
Uanis(N3) = Uanis(C18)
5. Rigid body (RIGU) restrains
 O4, C13, O4A, Zn2, O3, O3A, C12
 with sigma for 1-2 distances of 0.004 and sigma for 1-3 distances of 0.004
 C2, N2, C5, N2A, C6A, C7, C7A
 with sigma for 1-2 distances of 0.004 and sigma for 1-3 distances of 0.004
 C2, C3, N2, C5, C6, C7, C3A, C6A, C7A, N2A
 with sigma for 1-2 distances of 0.004 and sigma for 1-3 distances of 0.004
6. Others
 Fixed Sof: O2(0.5) O3(0.5) O4(0.5) C3(0.5) H3(0.5) N2(0.5) C6(0.5) H6(0.5)
 C7(0.5) H7(0.5) C18(0.5) H18(0.5) H19A(0.5) H19(0.5) O2A(0.5) O4A(0.5)
 O3A(0.5) C3A(0.5) H3A(0.5) N2A(0.5) C6A(0.5) H6A(0.5) C7A(0.5) H7A(0.5) N3(0.5)
7.a Aromatic/amide H refined with riding coordinates:
 C3(H3), C6(H6), C7(H7), C9(H9), C10(H10), C15(H15), C16(H16), C18(H18),
 C19(H19A), C19(H19), C20(H20), C21(H21), C22(H22), C25(H25), C26(H26),
 C3A(H3A), C6A(H6A), C7A(H7A)
7.b Idealised Me refined as rotating group:
 C27(H27A,H27B,H27C)
;
_platon_squeeze_void_probe_radius 1.20
_olex2_submission_special_instructions 'No special instructions were received'

loop_
_space_group_symop_operation_xyz
'x, y, z'
'-x+1/2, -y+1/2, z+1/2'
'-x, y, -z+1/2'
'x+1/2, -y+1/2, -z'
'-x, -y, -z'
'x-1/2, y-1/2, -z-1/2'
'x, -y, z-1/2'
'-x-1/2, y-1/2, z'

loop_
_atom_site_label
_atom_site_type_symbol
_atom_site_fract_x
_atom_site_fract_y
_atom_site_fract_z
_atom_site_U_iso_or_equiv
_atom_site_adp_type
_atom_site_occupancy
_atom_site_site_symmetry_order
_atom_site_calc_flag
_atom_site_refinement_flags_posn
_atom_site_refinement_flags_adp
_atom_site_refinement_flags_occupancy
_atom_site_disorder_assembly
_atom_site_disorder_group
Zn1 Zn -0.03184(3) 0.85900(2) 0.55588(2) 0.02688(12) Uani 1 1 d . . . . .
Zn2 Zn 0.5000 0.35852(3) 0.7500 0.02405(16) Uani 1 2 d S TU P . .
O1 O 0.0324(2) 0.79239(12) 0.57440(15) 0.0438(8) Uani 1 1 d . . . . .
O2 O 0.0884(4) 0.8120(2) 0.6830(3) 0.0384(15) Uani 0.5 1 d . . . A 1
O3 O 0.4715(6) 0.4275(3) 0.6934(3) 0.0543(19) Uani 0.5 1 d . U . B 1
O4 O 0.3862(4) 0.3798(3) 0.8197(4) 0.0471(18) Uani 0.5 1 d D U . B 1
O5 O 0.33298(19) 0.35402(16) 0.92218(17) 0.0646(11) Uani 1 1 d . . . . .
O6 O 0.4580(2) 0.42259(12) 0.57236(14) 0.0404(7) Uani 1 1 d . . . . .
N1 N -0.0251(2) 0.85987(15) 0.44360(16) 0.0352(8) Uani 1 1 d . . . . .
C1 C 0.0619(4) 0.7764(2) 0.6343(3) 0.0591(15) Uani 1 1 d . . . . .
C2 C 0.1076(3) 0.7235(2) 0.6366(2) 0.0482(13) Uani 1 1 d . U . . .
C3 C 0.1465(8) 0.7030(6) 0.5703(8) 0.043(3) Uani 0.5 1 d . U . C 1
H3 H 0.1401 0.7211 0.5260 0.052 Uiso 0.5 1 calc R . . C 1
N2 N 0.1954(8) 0.6536(5) 0.5743(7) 0.058(3) Uani 0.5 1 d . U . C 1
C5 C 0.2007(3) 0.62629(19) 0.6372(2) 0.0485(13) Uani 1 1 d . U . . .
C6 C 0.1561(9) 0.6414(6) 0.7001(7) 0.050(4) Uani 0.5 1 d . U . C 1
H6 H 0.1568 0.6202 0.7420 0.060 Uiso 0.5 1 calc R . . C 1
C7 C 0.1099(10) 0.6897(5) 0.6986(7) 0.062(5) Uani 0.5 1 d . U . C 1
H7 H 0.0786 0.7005 0.7408 0.074 Uiso 0.5 1 calc R . . C 1
C8 C 0.2545(3) 0.57615(19) 0.6357(2) 0.0424(12) Uani 1 1 d . . . . .
C9 C 0.2873(3) 0.55664(18) 0.5717(2) 0.0435(12) Uani 1 1 d . . . . .
H9 H 0.2730 0.5740 0.5280 0.052 Uiso 1 1 calc R . . . .
C10 C 0.3420(3) 0.51118(18) 0.5699(2) 0.0446(12) Uani 1 1 d . . . . .
H10 H 0.3644 0.4988 0.5251 0.054 Uiso 1 1 calc R . . . .
C11 C 0.3630(3) 0.48492(18) 0.6315(2) 0.0405(12) Uani 1 1 d . . . . .
C12 C 0.4249(3) 0.4369(2) 0.6326(2) 0.0460(12) Uani 1 1 d . U . . .
C13 C 0.3222(3) 0.3565(2) 0.8561(2) 0.0409(11) Uani 1 1 d D U . . .
C14 C 0.2260(3) 0.3570(2) 0.8252(2) 0.0433(11) Uani 1 1 d . . . . .
C15 C 0.2104(3) 0.3663(2) 0.7514(3) 0.0666(17) Uani 1 1 d . . . . .
H15 H 0.2610 0.3719 0.7204 0.080 Uiso 1 1 calc R . . . .
C16 C 0.1228(3) 0.3676(2) 0.7232(2) 0.0601(17) Uani 1 1 d . . . . .
H16 H 0.1144 0.3743 0.6733 0.072 Uiso 1 1 calc R . . . .
C17 C 0.0478(3) 0.3593(2) 0.7662(2) 0.0534(13) Uani 1 1 d . . . . .
C18 C 0.0601(3) 0.3491(3) 0.8393(3) 0.0865(19) Uani 0.5 1 d . . . D 4
H18 H 0.0087 0.3428 0.8693 0.104 Uiso 0.5 1 calc R . . D 4
C19 C 0.1498(3) 0.3483(3) 0.8686(3) 0.074(2) Uani 1 1 d . . . . .
H19A H 0.1580 0.3418 0.9185 0.089 Uiso 0.5 1 calc R . . D 4
H19 H 0.1580 0.3418 0.9185 0.089 Uiso 0.5 1 calc R . . D 3
C20 C 0.3287(4) 0.5055(2) 0.6995(3) 0.0703(18) Uani 1 1 d . . . . .
H20 H 0.3428 0.4882 0.7434 0.084 Uiso 1 1 calc R . . . .
C21 C 0.2764(4) 0.5494(2) 0.7000(2) 0.0590(16) Uani 1 1 d . . . . .
H21 H 0.2542 0.5623 0.7446 0.071 Uiso 1 1 calc R . . . .
C22 C -0.0636(3) 0.82180(19) 0.4036(2) 0.0444(12) Uani 1 1 d . . . . .
H22 H -0.0973 0.7955 0.4280 0.053 Uiso 1 1 calc R . . . .
C23 C -0.0570(3) 0.8184(2) 0.3266(2) 0.0464(13) Uani 1 1 d . . . . .
C24 C -0.0057(3) 0.85679(19) 0.2910(2) 0.0386(10) Uani 1 1 d . . . . .
C25 C 0.0326(3) 0.89725(19) 0.3320(2) 0.0461(13) Uani 1 1 d . . . . .
H25 H 0.0650 0.9246 0.3088 0.055 Uiso 1 1 calc R . . . .
C26 C 0.0230(3) 0.89740(18) 0.4067(2) 0.0455(13) Uani 1 1 d . . . . .
H26 H 0.0511 0.9247 0.4334 0.055 Uiso 1 1 calc R . . . .
C27 C -0.1130(5) 0.7747(3) 0.2899(3) 0.113(3) Uani 1 1 d . . . . .
H27A H -0.0999 0.7413 0.3134 0.170 Uiso 1 1 calc GR . . . .
H27B H -0.0962 0.7726 0.2389 0.170 Uiso 1 1 calc GR . . . .
H27C H -0.1783 0.7824 0.2942 0.170 Uiso 1 1 calc GR . . . .
O2A O 0.0159(6) 0.7876(2) 0.6968(3) 0.064(2) Uani 0.5 1 d . . . A 2
O4A O 0.3861(4) 0.3392(3) 0.8125(4) 0.057(2) Uani 0.5 1 d D U . B 2
O3A O 0.4124(4) 0.4033(3) 0.6857(3) 0.0348(15) Uani 0.5 1 d . U . B 2
C3A C 0.1124(9) 0.6927(6) 0.5770(8) 0.044(3) Uani 0.5 1 d . U . C 2
H3A H 0.0844 0.7052 0.5343 0.053 Uiso 0.5 1 calc R . . C 2
N2A N 0.1559(8) 0.6436(6) 0.5739(7) 0.058(3) Uani 0.5 1 d . U . C 2
C6A C 0.1961(10) 0.6590(5) 0.6987(8) 0.056(4) Uani 0.5 1 d . U . C 2
H6A H 0.2229 0.6474 0.7425 0.067 Uiso 0.5 1 calc R . . C 2
C7A C 0.1526(9) 0.7086(5) 0.6969(8) 0.060(4) Uani 0.5 1 d . U . C 2
H7A H 0.1551 0.7310 0.7376 0.071 Uiso 0.5 1 calc R . . C 2
N3 N 0.0601(3) 0.3491(3) 0.8393(3) 0.0865(19) Uani 0.5 1 d . . . D 3

loop_
_atom_site_aniso_label
_atom_site_aniso_U_11
_atom_site_aniso_U_22
_atom_site_aniso_U_33
_atom_site_aniso_U_23
_atom_site_aniso_U_13
_atom_site_aniso_U_12
Zn1 0.0306(2) 0.0308(3) 0.0192(2) -0.0001(2) 0.00424(18) -0.0016(2)
Zn2 0.0262(3) 0.0270(4) 0.0190(3) 0.000 -0.0026(2) 0.000
O1 0.0588(19) 0.040(2) 0.0325(17) -0.0030(15) 0.0043(16) 0.0155(16)
O2 0.031(3) 0.037(4) 0.047(4) -0.019(3) 0.003(3) 0.005(3)
O3 0.099(6) 0.034(4) 0.030(3) -0.001(3) -0.024(4) 0.020(4)
O4 0.022(3) 0.048(4) 0.071(4) -0.037(4) 0.012(3) -0.010(3)
O5 0.0323(16) 0.120(3) 0.0418(19) -0.017(2) -0.0050(14) 0.008(2)
O6 0.0610(19) 0.0369(18) 0.0234(15) 0.0009(14) 0.0025(14) 0.0162(16)
N1 0.0438(19) 0.038(2) 0.0234(16) -0.0046(19) 0.0027(15) -0.004(2)
C1 0.081(4) 0.057(4) 0.040(3) -0.014(3) 0.005(3) 0.034(3)
C2 0.067(3) 0.047(3) 0.030(2) -0.005(2) 0.009(2) 0.028(3)
C3 0.049(7) 0.044(5) 0.037(4) -0.004(4) 0.007(4) 0.012(5)
N2 0.066(7) 0.055(5) 0.053(4) -0.005(4) -0.003(5) 0.016(5)
C5 0.057(3) 0.052(3) 0.036(2) -0.001(2) -0.003(2) 0.018(2)
C6 0.073(9) 0.040(6) 0.038(5) -0.002(4) 0.005(5) 0.016(6)
C7 0.099(11) 0.052(7) 0.034(5) 0.002(5) 0.023(6) 0.027(7)
C8 0.052(3) 0.035(3) 0.040(3) 0.001(2) 0.007(2) 0.014(2)
C9 0.062(3) 0.034(3) 0.034(3) 0.016(2) -0.008(2) 0.018(2)
C10 0.061(3) 0.043(3) 0.030(3) 0.003(2) 0.014(2) 0.023(3)
C11 0.052(3) 0.041(3) 0.029(2) 0.002(2) -0.002(2) 0.018(2)
C12 0.064(3) 0.046(3) 0.028(2) 0.005(2) -0.001(2) 0.023(3)
C13 0.022(2) 0.059(3) 0.042(3) -0.012(3) -0.0022(17) -0.004(2)
C14 0.030(2) 0.062(3) 0.038(2) 0.004(3) 0.0030(19) -0.008(3)
C15 0.036(3) 0.119(5) 0.045(3) 0.009(3) -0.001(2) -0.009(3)
C16 0.028(2) 0.123(5) 0.029(2) 0.009(3) -0.0066(19) -0.002(3)
C17 0.031(2) 0.084(4) 0.045(3) 0.001(3) -0.006(2) -0.003(3)
C18 0.039(3) 0.153(6) 0.068(3) 0.014(4) 0.001(2) -0.015(3)
C19 0.034(3) 0.152(6) 0.036(3) 0.005(3) 0.003(2) -0.008(3)
C20 0.100(4) 0.073(5) 0.037(3) 0.002(3) -0.002(3) 0.036(4)
C21 0.101(4) 0.051(4) 0.025(2) -0.004(2) 0.010(3) 0.041(3)
C22 0.063(3) 0.044(3) 0.026(2) 0.007(2) 0.001(2) -0.015(3)
C23 0.068(3) 0.047(3) 0.024(2) -0.004(2) -0.004(2) -0.012(3)
C24 0.051(2) 0.043(3) 0.022(2) 0.001(2) -0.0006(19) -0.002(3)
C25 0.069(3) 0.043(3) 0.026(2) 0.000(2) 0.014(2) -0.018(3)
C26 0.068(3) 0.039(3) 0.029(2) 0.000(2) -0.001(2) -0.019(3)
C27 0.159(7) 0.125(7) 0.055(4) -0.018(4) -0.003(4) -0.071(5)
O2A 0.122(7) 0.024(4) 0.044(4) 0.003(3) 0.027(4) 0.014(4)
O4A 0.032(4) 0.082(6) 0.057(4) 0.026(4) 0.008(3) 0.007(4)
O3A 0.027(3) 0.050(4) 0.027(3) 0.016(3) -0.004(3) 0.011(3)
C3A 0.048(7) 0.047(5) 0.038(5) 0.002(4) 0.006(4) 0.012(5)
N2A 0.066(6) 0.055(5) 0.051(4) -0.004(4) -0.004(4) 0.017(5)
C6A 0.074(10) 0.052(7) 0.041(5) -0.006(5) -0.009(5) 0.028(6)
C7A 0.083(10) 0.051(7) 0.045(5) -0.010(5) -0.012(6) 0.024(6)
N3 0.039(3) 0.153(6) 0.068(3) 0.014(4) 0.001(2) -0.015(3)

loop_
_atom_type_symbol
_atom_type_description
_atom_type_scat_dispersion_real
_atom_type_scat_dispersion_imag
_atom_type_scat_source
C C 0.0030 0.0020 'International Tables Vol C Tables 4.2.6.8 and 6.1.1.4'
H H 0.0000 0.0000 'International Tables Vol C Tables 4.2.6.8 and 6.1.1.4'
N N 0.0060 0.0030 'International Tables Vol C Tables 4.2.6.8 and 6.1.1.4'
O O 0.0110 0.0060 'International Tables Vol C Tables 4.2.6.8 and 6.1.1.4'
Zn Zn 0.2840 1.4300 'International Tables Vol C Tables 4.2.6.8 and 6.1.1.4'

loop_
_geom_angle_atom_site_label_1
_geom_angle_atom_site_label_2
_geom_angle_atom_site_label_3
_geom_angle
_geom_angle_site_symmetry_1
_geom_angle_site_symmetry_3
O1 Zn1 O4 103.69(17) . 6_567
O1 Zn1 O5 111.99(15) . 6_567
O1 Zn1 O6 115.15(12) . 8_665
O1 Zn1 N1 99.21(13) . .
O5 Zn1 O4 52.88(16) 6_567 6_567
O5 Zn1 N1 104.37(13) 6_567 .
O6 Zn1 O4 86.92(16) 8_665 6_567
O6 Zn1 O5 123.65(15) 8_665 6_567
O6 Zn1 N1 96.87(13) 8_665 .
N1 Zn1 O4 152.59(17) . 6_567
O2 Zn2 O2 112.8(4) 8_655 6_657
O2 Zn2 O4 91.3(2) 6_657 3_656
O2 Zn2 O4 104.8(3) 8_655 3_656
O2 Zn2 O4 104.8(3) 6_657 .
O2 Zn2 O4 91.3(2) 8_655 .
O3 Zn2 O2 93.3(3) 3_656 6_657
O3 Zn2 O2 93.3(3) . 8_655
O3 Zn2 O2 151.0(3) 3_656 8_655
O3 Zn2 O2 151.0(3) . 6_657
O3 Zn2 O3 65.2(4) . 3_656
O3 Zn2 O4 86.2(3) . .
O3 Zn2 O4 69.1(3) 3_656 .
O3 Zn2 O4 69.1(3) . 3_656
O3 Zn2 O4 86.2(3) 3_656 3_656
O4 Zn2 O4 150.9(4) 3_656 .
O2A Zn2 O2A 58.3(3) 8_655 6_657
O2A Zn2 O4A 88.1(3) 6_657 3_656
O2A Zn2 O4A 88.1(3) 8_655 .
O2A Zn2 O4A 67.6(3) 6_657 .
O2A Zn2 O4A 67.6(3) 8_655 3_656
O2A Zn2 O3A 98.1(3) 6_657 3_656
O2A Zn2 O3A 144.8(3) 8_655 3_656
O2A Zn2 O3A 144.8(3) 6_657 .
O2A Zn2 O3A 98.1(3) 8_655 .
O4A Zn2 O4A 152.6(5) . 3_656
O4A Zn2 O3A 87.6(2) 3_656 3_656
O4A Zn2 O3A 107.5(3) 3_656 .
O4A Zn2 O3A 87.6(2) . .
O4A Zn2 O3A 107.5(3) . 3_656
O3A Zn2 O3A 113.5(4) 3_656 .
C1 O1 Zn1 126.6(3) . .
C1 O2 Zn2 126.3(4) . 6_567
C12 O3 Zn2 132.4(5) . .
Zn2 O4 Zn1 96.9(3) . 6_657
C13 O4 Zn1 77.3(4) . 6_657
C13 O4 Zn2 138.0(5) . .
C13 O5 Zn1 108.7(3) . 6_657
C12 O6 Zn1 125.5(3) . 8_655
C22 N1 Zn1 121.5(3) . .
C22 N1 C26 116.5(3) . .
C26 N1 Zn1 121.9(3) . .
O1 C1 O2 118.1(6) . .
O1 C1 C2 117.9(4) . .
O1 C1 O2A 120.7(5) . .
O2 C1 C2 117.6(5) . .
O2A C1 C2 112.4(5) . .
C3 C2 C1 118.3(7) . .
C7 C2 C1 124.9(7) . .
C7 C2 C3 116.6(9) . .
C3A C2 C1 121.4(7) . .
C7A C2 C1 119.5(7) . .
C7A C2 C3A 118.8(10) . .
C2 C3 N2 117.7(12) . .
C5 N2 C3 121.1(12) . .
N2 C5 C6 123.3(9) . .
N2 C5 C8 116.8(7) . .
C6 C5 C8 119.8(7) . .
N2A C5 C8 119.5(7) . .
N2A C5 C6A 117.4(9) . .
C6A C5 C8 123.0(7) . .
C5 C6 C7 116.9(12) . .
C6 C7 C2 123.7(11) . .
C9 C8 C5 120.6(4) . .
C9 C8 C21 118.2(4) . .
C21 C8 C5 121.1(4) . .
C8 C9 C10 121.2(4) . .
C11 C10 C9 121.0(4) . .
C10 C11 C12 122.8(4) . .
C10 C11 C20 118.1(4) . .
C20 C11 C12 119.0(4) . .
O3 C12 C11 117.2(5) . .
O6 C12 O3 119.7(5) . .
O6 C12 C11 116.5(4) . .
O6 C12 O3A 121.4(5) . .
O3A C12 C11 116.8(4) . .
O4 C13 C14 117.7(5) . .
O5 C13 O4 116.6(5) . .
O5 C13 C14 119.6(4) . .
O5 C13 O4A 120.1(5) . .
O4A C13 C14 115.4(5) . .
C15 C14 C13 121.3(4) . .
C19 C14 C13 121.3(4) . .
C19 C14 C15 117.4(4) . .
C16 C15 C14 121.5(4) . .
C17 C16 C15 121.0(4) . .
C16 C17 C17 120.2(5) . 3_556
C16 C17 C18 119.6(4) . .
C16 C17 N3 119.6(4) . .
C18 C17 C17 120.2(5) . 3_556
N3 C17 C17 120.2(5) . 3_556
C17 C18 C19 119.6(4) . .
C14 C19 C18 121.0(4) . .
C14 C19 N3 121.0(4) . .
C21 C20 C11 119.9(5) . .
C20 C21 C8 121.5(4) . .
N1 C22 C23 124.4(4) . .
C22 C23 C27 116.6(4) . .
C24 C23 C22 117.5(4) . .
C24 C23 C27 125.7(4) . .
C23 C24 C24 121.8(3) . 3
C25 C24 C23 118.4(4) . .
C25 C24 C24 119.8(3) . 3
C26 C25 C24 120.2(4) . .
N1 C26 C25 123.0(4) . .
C1 O2A Zn2 129.7(5) . 6_567
C13 O4A Zn2 146.1(7) . .
C12 O3A Zn2 134.2(4) . .
C2 C3A N2A 125.1(13) . .
C3A N2A C5 117.0(12) . .
C5 C6A C7A 122.1(13) . .
C2 C7A C6A 119.4(12) . .
C17 N3 C19 119.6(4) . .

loop_
_geom_bond_atom_site_label_1
_geom_bond_atom_site_label_2
_geom_bond_distance
_geom_bond_site_symmetry_2
Zn1 O1 1.939(3) .
Zn1 O4 2.604(8) 6_567
Zn1 O5 1.982(3) 6_567
Zn1 O6 1.940(3) 8_665
Zn1 N1 2.045(3) .
Zn2 O2 2.110(6) 8_655
Zn2 O2 2.110(6) 6_657
Zn2 O3 2.058(6) 3_656
Zn2 O3 2.058(6) .
Zn2 O4 2.134(6) .
Zn2 O4 2.134(6) 3_656
Zn2 O2A 2.041(6) 8_655
Zn2 O2A 2.041(6) 6_657
Zn2 O4A 2.048(6) 3_656
Zn2 O4A 2.048(6) .
Zn2 O3A 2.053(5) .
Zn2 O3A 2.053(5) 3_656
O1 C1 1.236(5) .
O2 Zn2 2.110(6) 6_567
O2 C1 1.316(7) .
O3 C12 1.312(7) .
O4 Zn1 2.604(8) 6_657
O4 C13 1.275(7) .
O5 Zn1 1.982(3) 6_657
O5 C13 1.213(5) .
O6 Zn1 1.939(3) 8_655
O6 C12 1.247(5) .
N1 C22 1.323(5) .
N1 C26 1.347(5) .
C1 C2 1.481(7) .
C1 O2A 1.344(8) .
C2 C3 1.425(14) .
C2 C7 1.413(13) .
C2 C3A 1.334(15) .
C2 C7A 1.327(13) .
C3 N2 1.427(17) .
N2 C5 1.337(14) .
C5 C6 1.363(13) .
C5 C8 1.477(6) .
C5 N2A 1.389(13) .
C5 C6A 1.390(14) .
C6 C7 1.384(17) .
C8 C9 1.348(5) .
C8 C21 1.386(6) .
C9 C10 1.386(6) .
C10 C11 1.335(5) .
C11 C12 1.498(6) .
C11 C20 1.427(6) .
C12 O3A 1.295(7) .
C13 C14 1.489(6) .
C13 O4A 1.288(7) .
C14 C15 1.380(6) .
C14 C19 1.366(6) .
C15 C16 1.357(6) .
C16 C17 1.346(6) .
C17 C17 1.493(8) 3_556
C17 C18 1.365(6) .
C17 N3 1.365(6) .
C18 C19 1.393(6) .
C19 N3 1.393(6) .
C20 C21 1.334(6) .
C22 C23 1.405(6) .
C23 C24 1.376(6) .
C23 C27 1.515(7) .
C24 C24 1.499(7) 3
C24 C25 1.375(6) .
C25 C26 1.366(5) .
O2A Zn2 2.041(6) 6_567
C3A N2A 1.383(17) .
C6A C7A 1.393(16) .

loop_
_geom_torsion_atom_site_label_1
_geom_torsion_atom_site_label_2
_geom_torsion_atom_site_label_3
_geom_torsion_atom_site_label_4
_geom_torsion
_geom_torsion_site_symmetry_1
_geom_torsion_site_symmetry_4
Zn1 O1 C1 O2 -29.9(8) . .
Zn1 O1 C1 C2 178.8(3) . .
Zn1 O1 C1 O2A 34.3(9) . .
Zn1 O4 C13 O5 17.8(5) 6_657 .
Zn1 O4 C13 C14 170.2(4) 6_657 .
Zn1 O5 C13 O4 -24.5(7) 6_657 .
Zn1 O5 C13 C14 -176.3(4) 6_657 .
Zn1 O5 C13 O4A 29.7(7) 6_657 .
Zn1 O6 C12 O3 34.5(7) 8_655 .
Zn1 O6 C12 C11 -174.8(3) 8_655 .
Zn1 O6 C12 O3A -21.3(7) 8_655 .
Zn1 N1 C22 C23 -176.3(4) . .
Zn1 N1 C26 C25 176.5(4) . .
Zn2 O2 C1 O1 77.3(7) 6_567 .
Zn2 O2 C1 C2 -131.3(5) 6_567 .
Zn2 O3 C12 O6 -70.7(9) . .
Zn2 O3 C12 C11 138.8(5) . .
Zn2 O4 C13 O5 104.0(8) . .
Zn2 O4 C13 C14 -103.6(8) . .
O1 C1 C2 C3 23.1(9) . .
O1 C1 C2 C7 -152.0(9) . .
O1 C1 C2 C3A -3.6(10) . .
O1 C1 C2 C7A 169.7(8) . .
O1 C1 O2A Zn2 -69.6(10) . 6_567
O2 C1 C2 C3 -128.4(8) . .
O2 C1 C2 C7 56.6(11) . .
O4 C13 C14 C15 20.4(8) . .
O4 C13 C14 C19 -159.5(6) . .
O5 C13 C14 C15 171.9(6) . .
O5 C13 C14 C19 -8.0(8) . .
O5 C13 O4A Zn2 -95.2(10) . .
O6 C12 O3A Zn2 65.6(9) . .
N1 C22 C23 C24 1.2(8) . .
N1 C22 C23 C27 -174.7(5) . .
C1 C2 C3 N2 176.1(8) . .
C1 C2 C7 C6 -177.5(10) . .
C1 C2 C3A N2A 178.1(9) . .
C1 C2 C7A C6A -179.5(10) . .
C2 C1 O2A Zn2 144.0(5) . 6_567
C2 C3 N2 C5 3.2(16) . .
C2 C3A N2A C5 -2.5(17) . .
C3 C2 C7 C6 7.4(17) . .
C3 N2 C5 C6 4.1(16) . .
C3 N2 C5 C8 -178.9(9) . .
N2 C5 C6 C7 -5.4(16) . .
N2 C5 C8 C9 -7.0(9) . .
N2 C5 C8 C21 169.8(7) . .
C5 C6 C7 C2 -0.6(19) . .
C5 C8 C9 C10 176.6(4) . .
C5 C8 C21 C20 -176.8(5) . .
C5 C6A C7A C2 5.5(19) . .
C6 C5 C8 C9 170.1(7) . .
C6 C5 C8 C21 -13.1(9) . .
C7 C2 C3 N2 -8.4(15) . .
C8 C5 C6 C7 177.7(9) . .
C8 C5 N2A C3A -175.4(8) . .
C8 C5 C6A C7A 173.6(10) . .
C8 C9 C10 C11 0.8(8) . .
C9 C8 C21 C20 0.1(8) . .
C9 C10 C11 C12 -177.5(4) . .
C9 C10 C11 C20 -1.0(7) . .
C10 C11 C12 O3 152.5(6) . .
C10 C11 C12 O6 1.0(7) . .
C10 C11 C12 O3A -153.7(6) . .
C10 C11 C20 C21 0.7(8) . .
C11 C12 O3A Zn2 -141.0(5) . .
C11 C20 C21 C8 -0.3(9) . .
C12 C11 C20 C21 177.4(5) . .
C13 C14 C15 C16 -179.0(6) . .
C13 C14 C19 C18 179.7(6) . .
C13 C14 C19 N3 179.7(6) . .
C14 C13 O4A Zn2 109.7(9) . .
C14 C15 C16 C17 -0.6(10) . .
C14 C19 N3 C17 -0.8(10) . .
C15 C14 C19 C18 -0.2(9) . .
C15 C14 C19 N3 -0.2(9) . .
C15 C16 C17 C17 -178.2(5) . 3_556
C15 C16 C17 C18 -0.4(10) . .
C15 C16 C17 N3 -0.4(10) . .
C16 C17 C18 C19 1.1(10) . .
C16 C17 N3 C19 1.1(10) . .
C17 C17 C18 C19 178.9(5) 3_556 .
C17 C17 N3 C19 178.9(5) 3_556 .
C17 C18 C19 C14 -0.8(10) . .
C19 C14 C15 C16 0.9(9) . .
C20 C11 C12 O3 -24.0(8) . .
C20 C11 C12 O6 -175.4(5) . .
C20 C11 C12 O3A 29.8(7) . .
C21 C8 C9 C10 -0.3(7) . .
C22 N1 C26 C25 0.1(7) . .
C22 C23 C24 C24 -180.0(4) . 3
C22 C23 C24 C25 -2.8(7) . .
C23 C24 C25 C26 3.1(7) . .
C24 C24 C25 C26 -179.6(5) 3 .
C24 C25 C26 N1 -1.8(8) . .
C26 N1 C22 C23 0.2(7) . .
C27 C23 C24 C24 -4.5(8) . 3
C27 C23 C24 C25 172.7(5) . .
O2A C1 C2 C3A 143.7(8) . .
O2A C1 C2 C7A -42.9(10) . .
O4A C13 C14 C15 -32.9(8) . .
O4A C13 C14 C19 147.3(7) . .
C3A C2 C7A C6A -6.0(16) . .
N2A C5 C8 C9 22.6(9) . .
N2A C5 C8 C21 -160.6(7) . .
N2A C5 C6A C7A -3.2(16) . .
C6A C5 C8 C9 -154.2(8) . .
C6A C5 C8 C21 22.6(10) . .
C6A C5 N2A C3A 1.6(14) . .
C7A C2 C3A N2A 4.8(16) . .

loop_
_platon_squeeze_void_nr
_platon_squeeze_void_average_x
_platon_squeeze_void_average_y
_platon_squeeze_void_average_z
_platon_squeeze_void_volume
_platon_squeeze_void_count_electrons
_platon_squeeze_void_content
1 0.000 0.500 0.022 1309 306 ' '
2 0.500 0.000 0.324 1309 306 ' '
